data_1510308
loop_
_publ_author_name
'Fornasini, M.L.'

_publ_section_title
;
 New alkaline earth equiatomic phases: Sr Au and Ba Au
;
_journal_name_full 'Journal of Solid State Chemistry'
_journal_page_first 60
_journal_page_last 64
_journal_paper_doi 10.1016/0022-4596(85)90350-0
_journal_volume 59
_journal_year 1985
_chemical_formula_sum 'Au Sr'
_space_group_IT_number 11
_symmetry_space_group_name_Hall '-P 2yb'
_symmetry_space_group_name_H-M 'P 1 21/m 1'
_cell_angle_alpha 90
_cell_angle_beta 94.21
_cell_angle_gamma 90
_cell_formula_units_Z 20
_cell_length_a 40.13
_cell_length_b 4.697
_cell_length_c 6.192
_cell_volume 1163.985
_citation_journal_id_ASTM JSSCBI
_cod_data_source_file gold_375.cif
_cod_data_source_block Au1Sr1
_cod_original_formula_sum 'Au1 Sr1'
_cod_database_code 1510308

loop_
_symmetry_equiv_pos_as_xyz
x,y,z
-x,y+1/2,-z
-x,-y,-z
x,-y-1/2,z

loop_
_atom_site_label
_atom_site_type_symbol
_atom_site_fract_x
_atom_site_fract_y
_atom_site_fract_z
_atom_site_occupancy
_atom_site_U_iso_or_equiv
Sr8 Sr 0.7142 0.25 0.847 1 0.0
Sr10 Sr 0.9131 0.25 0.947 1 0.0
Sr6 Sr 0.5149 0.25 0.761 1 0.0
Au7 Au 0.6412 0.25 0.553 1 0.0
Au3 Au 0.2433 0.25 0.373 1 0.0
Sr7 Sr 0.6149 0.25 0.031 1 0.0
Au9 Au 0.8419 0.25 0.153 1 0.0
Au10 Au 0.9442 0.25 0.457 1 0.0
Sr4 Sr 0.3137 0.25 0.653 1 0.0
Sr1 Sr 0.0162 0.25 0.765 1 0.0
Sr5 Sr 0.415 0.25 0.485 1 0.0
Sr2 Sr 0.1135 0.25 0.566 1 0.0
Au8 Au 0.7428 0.25 0.369 1 0.0
Sr9 Sr 0.8124 0.25 0.649 1 0.0
Sr3 Sr 0.2143 0.25 0.858 1 0.0
Au5 Au 0.4419 0.25 0.999 1 0.0
Au4 Au 0.342 0.25 0.162 1 0.0
Au1 Au 0.0412 0.25 0.248 1 0.0
Au2 Au 0.1437 0.25 0.081 1 0.0
Au6 Au 0.5401 0.25 0.274 1 0.0
